data_7058743
loop_
_publ_author_name
'Belyaev, Andrey'
'Kolesnikov, Ilya'
'Melnikov, Alexei S.'
'Gurzhiy, Vladislav V.'
'Tunik, Sergey P.'
'Koshevoy, Igor O.'

_publ_section_title
;
 Solution versus solid-state dual emission of the Au(i)-alkynyl
 diphosphine complexes via modification of polyaromatic spacers
;
_journal_issue 35
_journal_name_full 'New Journal of Chemistry'
_journal_page_first 13741
_journal_paper_doi 10.1039/C9NJ03426A
_journal_volume 43
_journal_year 2019
_chemical_formula_moiety 'C48 H42 Au2 O2 P2, 0.18(C H2 Cl2)'
_chemical_formula_sum 'C48.18 H42.36 Au2 Cl0.36 O2 P2'
_chemical_formula_weight 1121.97
_space_group_crystal_system monoclinic
_space_group_IT_number 14
_space_group_name_Hall '-P 2yn'
_space_group_name_H-M_alt 'P 1 21/n 1'
_symmetry_space_group_name_Hall '-P 2yn'
_symmetry_space_group_name_H-M 'P 1 21/n 1'
_atom_sites_solution_hydrogens geom
_atom_sites_solution_primary iterative
_audit_creation_date 2014-03-21
_audit_creation_method
;
Olex2 1.2
(compiled 2014.03.12 svn.r2899 for OlexSys, GUI svn.r4796)
;
_audit_update_record
;
2015-03-17 deposited with the CCDC.    2019-08-08 downloaded from the CCDC.
;
_cell_angle_alpha 90
_cell_angle_beta 90.243(2)
_cell_angle_gamma 90
_cell_formula_units_Z 4
_cell_length_a 9.0271(2)
_cell_length_b 15.4167(3)
_cell_length_c 33.6004(7)
_cell_measurement_reflns_used 18436
_cell_measurement_temperature 100(2)
_cell_measurement_theta_max 76.6164
_cell_measurement_theta_min 2.8639
_cell_volume 4676.06(17)
_computing_cell_refinement
;
CrysAlisPro, Agilent Technologies,
Version 1.171.36.20 (release 27-06-2012 CrysAlis171 .NET)
(compiled Jul 11 2012,15:38:31)
;
_computing_data_collection
;
CrysAlisPro, Agilent Technologies,
Version 1.171.36.20 (release 27-06-2012 CrysAlis171 .NET)
(compiled Jul 11 2012,15:38:31)
;
_computing_data_reduction
;
CrysAlisPro, Agilent Technologies,
Version 1.171.36.20 (release 27-06-2012 CrysAlis171 .NET)
(compiled Jul 11 2012,15:38:31)
;
_computing_molecular_graphics 'Olex2 (Dolomanov et al., 2009)'
_computing_publication_material 'Olex2 (Dolomanov et al., 2009)'
_computing_structure_refinement 'ShelXL (Sheldrick, 2008)'
_computing_structure_solution
;
olex2.solve (L.J. Bourhis, O.V. Dolomanov, R.J. Gildea, J.A.K. Howard,
H. Puschmann, in preparation, 2011)
;
_diffrn_ambient_temperature 100(2)
_diffrn_detector_area_resol_mean 10.3829
_diffrn_measured_fraction_theta_full 0.989
_diffrn_measured_fraction_theta_max 0.989
_diffrn_measurement_details
;
#__ type_ start__ end____ width___ exp.time_
  1 omega  -44.00  -12.00   1.0000    5.0000
omega____ theta____ kappa____ phi______ frames
    -      -41.0037   38.0000  120.0000 32

#__ type_ start__ end____ width___ exp.time_
  2 omega   -8.00   35.00   1.0000    5.0000
omega____ theta____ kappa____ phi______ frames
    -      -41.0037   38.0000  120.0000 43

#__ type_ start__ end____ width___ exp.time_
  3 omega  -96.00  -44.00   1.0000    5.0000
omega____ theta____ kappa____ phi______ frames
    -      -41.0037  126.0000  -90.0000 52

#__ type_ start__ end____ width___ exp.time_
  4 omega  -41.00  -16.00   1.0000    5.0000
omega____ theta____ kappa____ phi______ frames
    -      -41.0037  -38.0000 -180.0000 25

#__ type_ start__ end____ width___ exp.time_
  5 omega -114.00  -11.00   1.0000    5.0000
omega____ theta____ kappa____ phi______ frames
    -      -41.0037  -57.0000  -30.0000 103

#__ type_ start__ end____ width___ exp.time_
  6 omega   13.00   44.00   1.0000    5.0000
omega____ theta____ kappa____ phi______ frames
    -       41.0037   57.0000  -90.0000 31

#__ type_ start__ end____ width___ exp.time_
  7 omega   58.00   85.00   1.0000   20.0000
omega____ theta____ kappa____ phi______ frames
    -      113.0000  -45.0000  150.0000 27

#__ type_ start__ end____ width___ exp.time_
  8 omega   35.00   60.00   1.0000   20.0000
omega____ theta____ kappa____ phi______ frames
    -      113.0000  -30.0000  -60.0000 25

#__ type_ start__ end____ width___ exp.time_
  9 omega   48.00   87.00   1.0000   20.0000
omega____ theta____ kappa____ phi______ frames
    -      113.0000  -24.0000  114.6368 39

#__ type_ start__ end____ width___ exp.time_
 10 omega  113.00  140.00   1.0000   20.0000
omega____ theta____ kappa____ phi______ frames
    -      113.0000  -61.0000  150.0000 27

#__ type_ start__ end____ width___ exp.time_
 11 omega   45.00   81.00   1.0000   20.0000
omega____ theta____ kappa____ phi______ frames
    -      113.0000  -45.0000  -60.0000 36

#__ type_ start__ end____ width___ exp.time_
 12 omega   40.00   97.00   1.0000   20.0000
omega____ theta____ kappa____ phi______ frames
    -      113.0000  -45.0000  -30.0000 57

#__ type_ start__ end____ width___ exp.time_
 13 omega   87.00  150.00   1.0000   20.0000
omega____ theta____ kappa____ phi______ frames
    -      113.0000   45.0000   90.0000 63

#__ type_ start__ end____ width___ exp.time_
 14 omega   75.00  109.00   1.0000   20.0000
omega____ theta____ kappa____ phi______ frames
    -      113.0000  -95.0000 -180.0000 34

#__ type_ start__ end____ width___ exp.time_
 15 omega   57.00  101.00   1.0000   20.0000
omega____ theta____ kappa____ phi______ frames
    -      113.0000  -61.0000  150.0000 44

#__ type_ start__ end____ width___ exp.time_
 16 omega   44.00   71.00   1.0000   20.0000
omega____ theta____ kappa____ phi______ frames
    -      113.0000  -30.0000 -180.0000 27

#__ type_ start__ end____ width___ exp.time_
 17 omega  123.00  150.00   1.0000   20.0000
omega____ theta____ kappa____ phi______ frames
    -      113.0000   77.0000    0.0000 27

#__ type_ start__ end____ width___ exp.time_
 18 omega   82.00  121.00   1.0000   20.0000
omega____ theta____ kappa____ phi______ frames
    -      113.0000   77.0000    0.0000 39

#__ type_ start__ end____ width___ exp.time_
 19 omega   87.00  172.00   1.0000   20.0000
omega____ theta____ kappa____ phi______ frames
    -      113.0000   77.0000   90.0000 85

#__ type_ start__ end____ width___ exp.time_
 20 omega   35.00   91.00   1.0000   20.0000
omega____ theta____ kappa____ phi______ frames
    -      113.0000 -112.0000    0.0000 56

#__ type_ start__ end____ width___ exp.time_
 21 omega   61.00  110.00   1.0000   20.0000
omega____ theta____ kappa____ phi______ frames
    -      113.0000  -77.0000  150.0000 49

#__ type_ start__ end____ width___ exp.time_
 22 omega   57.00  109.00   1.0000   20.0000
omega____ theta____ kappa____ phi______ frames
    -      113.0000  -95.0000 -120.0000 52

#__ type_ start__ end____ width___ exp.time_
 23 omega  111.00  136.00   1.0000   20.0000
omega____ theta____ kappa____ phi______ frames
    -      113.0000   30.0000 -180.0000 25

#__ type_ start__ end____ width___ exp.time_
 24 omega   96.00  145.00   1.0000   20.0000
omega____ theta____ kappa____ phi______ frames
    -      113.0000   45.0000   60.0000 49

#__ type_ start__ end____ width___ exp.time_
 25 omega   55.00   92.00   1.0000   20.0000
omega____ theta____ kappa____ phi______ frames
    -      113.0000  -45.0000 -180.0000 37

#__ type_ start__ end____ width___ exp.time_
 26 omega   93.00  120.00   1.0000   20.0000
omega____ theta____ kappa____ phi______ frames
    -      113.0000  178.0000  -60.0000 27

#__ type_ start__ end____ width___ exp.time_
 27 omega   39.00   64.00   1.0000   20.0000
omega____ theta____ kappa____ phi______ frames
    -      113.0000  -45.0000   90.0000 25

#__ type_ start__ end____ width___ exp.time_
 28 omega   56.00   84.00   1.0000   20.0000
omega____ theta____ kappa____ phi______ frames
    -      113.0000  -77.0000  -60.0000 28

#__ type_ start__ end____ width___ exp.time_
 29 omega  113.00  144.00   1.0000   20.0000
omega____ theta____ kappa____ phi______ frames
    -      113.0000  -77.0000  -60.0000 31

#__ type_ start__ end____ width___ exp.time_
 30 omega   54.00   99.00   1.0000   20.0000
omega____ theta____ kappa____ phi______ frames
    -      113.0000  -95.0000  150.0000 45

#__ type_ start__ end____ width___ exp.time_
 31 omega   59.00   92.00   1.0000   20.0000
omega____ theta____ kappa____ phi______ frames
    -      113.0000  178.0000  -60.0000 33

#__ type_ start__ end____ width___ exp.time_
 32 omega   90.00  115.00   1.0000   20.0000
omega____ theta____ kappa____ phi______ frames
    -      113.0000 -112.0000 -180.0000 25

#__ type_ start__ end____ width___ exp.time_
 33 omega   72.00   99.00   1.0000   20.0000
omega____ theta____ kappa____ phi______ frames
    -      113.0000  178.0000    0.0000 27

#__ type_ start__ end____ width___ exp.time_
 34 omega   60.00   93.00   1.0000   20.0000
omega____ theta____ kappa____ phi______ frames
    -      113.0000  -45.0000  120.0000 33

#__ type_ start__ end____ width___ exp.time_
 35 omega  107.00  136.00   1.0000   20.0000
omega____ theta____ kappa____ phi______ frames
    -      113.0000  112.0000  150.0000 29

#__ type_ start__ end____ width___ exp.time_
 36 omega  148.00  173.00   1.0000   20.0000
omega____ theta____ kappa____ phi______ frames
    -      113.0000  112.0000  150.0000 25

#__ type_ start__ end____ width___ exp.time_
 37 omega   46.00  106.00   1.0000   20.0000
omega____ theta____ kappa____ phi______ frames
    -      113.0000 -112.0000  -30.0000 60

#__ type_ start__ end____ width___ exp.time_
 38 omega   70.00   98.00   1.0000   20.0000
omega____ theta____ kappa____ phi______ frames
    -      113.0000 -112.0000  150.0000 28

#__ type_ start__ end____ width___ exp.time_
 39 omega   81.00  108.00   1.0000   20.0000
omega____ theta____ kappa____ phi______ frames
    -      113.0000  178.0000   30.0000 27

#__ type_ start__ end____ width___ exp.time_
 40 omega   96.00  123.00   1.0000   20.0000
omega____ theta____ kappa____ phi______ frames
    -      113.0000   61.0000  -30.0000 27

#__ type_ start__ end____ width___ exp.time_
 41 omega   78.00  103.00   1.0000   20.0000
omega____ theta____ kappa____ phi______ frames
    -      113.0000  -67.0000  -87.7213 25

#__ type_ start__ end____ width___ exp.time_
 42 omega  104.00  139.00   1.0000   20.0000
omega____ theta____ kappa____ phi______ frames
    -      113.0000  -85.0000  139.2674 35
;
_diffrn_measurement_device_type 'SuperNova, Dual, Cu at zero, Atlas'
_diffrn_measurement_method '\w scans'
_diffrn_orient_matrix_UB_11 0.1635675000
_diffrn_orient_matrix_UB_12 0.0283463000
_diffrn_orient_matrix_UB_13 -0.0016461000
_diffrn_orient_matrix_UB_21 0.0056770000
_diffrn_orient_matrix_UB_22 0.0027738000
_diffrn_orient_matrix_UB_23 0.0458101000
_diffrn_orient_matrix_UB_31 0.0487508000
_diffrn_orient_matrix_UB_32 -0.0957211000
_diffrn_orient_matrix_UB_33 0.0008666000
_diffrn_radiation_monochromator mirror
_diffrn_radiation_type CuK\a
_diffrn_radiation_wavelength 1.54184
_diffrn_reflns_av_R_equivalents 0.0540
_diffrn_reflns_av_unetI/netI 0.0373
_diffrn_reflns_Laue_measured_fraction_full 0.986
_diffrn_reflns_Laue_measured_fraction_max 0.989
_diffrn_reflns_limit_h_max 10
_diffrn_reflns_limit_h_min -10
_diffrn_reflns_limit_k_max 13
_diffrn_reflns_limit_k_min -18
_diffrn_reflns_limit_l_max 34
_diffrn_reflns_limit_l_min -40
_diffrn_reflns_number 38843
_diffrn_reflns_point_group_measured_fraction_full 0.989
_diffrn_reflns_point_group_measured_fraction_max 0.989
_diffrn_reflns_theta_full 67.684
_diffrn_reflns_theta_max 67.475
_diffrn_reflns_theta_min 4.881
_diffrn_source 'SuperNova (Cu) X-ray Source'
_exptl_absorpt_coefficient_mu 12.726
_exptl_absorpt_correction_T_max 0.952
_exptl_absorpt_correction_T_min 0.805
_exptl_absorpt_correction_type analytical
_exptl_absorpt_process_details
;
CrysAlisPro, Agilent Technologies,
Version 1.171.36.20 (release 27-06-2012 CrysAlis171 .NET)
(compiled Jul 11 2012,15:38:31)
Analytical numeric absorption correction using a multifaceted crystal
            model based on expressions derived by R.C. Clark & J.S. Reid.
(Clark, R. C. & Reid, J. S. (1995). Acta Cryst. A51, 887-897)
;
_exptl_crystal_colour yellow-green
_exptl_crystal_density_diffrn 1.594
_exptl_crystal_density_method 'not measured'
_exptl_crystal_description lamina
_exptl_crystal_F_000 2166
_exptl_crystal_size_max 0.42
_exptl_crystal_size_mid 0.23
_exptl_crystal_size_min 0.08
_refine_diff_density_max 2.880
_refine_diff_density_min -3.112
_refine_diff_density_rms 0.241
_refine_ls_extinction_method none
_refine_ls_goodness_of_fit_ref 1.063
_refine_ls_hydrogen_treatment constr
_refine_ls_matrix_type full
_refine_ls_number_parameters 467
_refine_ls_number_reflns 8344
_refine_ls_number_restraints 6
_refine_ls_restrained_S_all 1.064
_refine_ls_R_factor_all 0.0656
_refine_ls_R_factor_gt 0.0603
_refine_ls_shift/su_max 0.000
_refine_ls_shift/su_mean 0.000
_refine_ls_structure_factor_coef Fsqd
_refine_ls_weighting_details 'w=1/[\s^2^(Fo^2^)+(0.1077P)^2^+22.7186P] where P=(Fo^2^+2Fc^2^)/3'
_refine_ls_weighting_scheme calc
_refine_ls_wR_factor_gt 0.1625
_refine_ls_wR_factor_ref 0.1718
_reflns_Friedel_coverage 0.000
_reflns_number_gt 7408
_reflns_number_total 8344
_reflns_threshold_expression 'I > 2\s(I)'
_cod_data_source_file c9nj03426a2.cif
_cod_data_source_block Complex_3
_cod_depositor_comments 'Adding full bibliography for 7058741--7058748.cif.'
_cod_original_cell_volume 4676.04(18)
_cod_database_code 7058743
_shelxl_version_number 2013-4
_shelx_space_group_comment
;
The symmetry employed for this shelxl refinement is uniquely defined
by the following loop, which should always be used as a source of
symmetry information in preference to the above space-group names.
They are only intended as comments.
;
_reflns_odcompleteness_completeness 95.36
_reflns_odcompleteness_iscentric 1
_reflns_odcompleteness_theta 80.95
_olex2_refinement_description
;
1. Fixed Uiso
 At 1.2 times of:
  All C(H) groups, All C(H,H) groups
 At 1.5 times of:
  All C(H,H,H) groups, All O(H) groups
2. Restrained distances
 O2B-C47B
 2.5 with sigma of 0.02
 O2A-O2B
 0.4 with sigma of 0.02
 H2B-O1_$1
 2.1 with sigma of 0.02
 C49-Cl2
 1.8 with sigma of 0.02
 Cl1-Cl2
 2.7 with sigma of 0.02
 C49-Cl1
 1.8 with sigma of 0.02
3. Uiso/Uaniso restraints and constraints
Uanis(C27A) = Uanis(C32A) = Uanis(C31A) = Uanis(C30A) = Uanis(C31B) =
Uanis(C30B) = Uanis(C29B) = Uanis(C28B) = Uanis(C29A) = Uanis(C28A) =
Uanis(C32B) = Uanis(C27B)
Uanis(C45) = Uanis(C44)
Uanis(C48A) = Uanis(C48B) = Uanis(C47B) = Uanis(C47A) = Uanis(O2A) = Uanis(O2B)
= Uanis(C39A) = Uanis(C39B) = Uanis(C40A) = Uanis(C40B) = Uanis(C46A) =
Uanis(C46B)
Uanis(Cl1) = Uanis(C49) = Uanis(Cl2)
4. Others
 Sof(Au2B)=Sof(O2B)=Sof(H2B)=Sof(C27B)=Sof(C32B)=Sof(H32B)=Sof(C31B)=Sof(H31B)=
 Sof(C30B)=Sof(H30B)=Sof(C29B)=Sof(H29B)=Sof(C28B)=Sof(H28B)=Sof(C39B)=
 Sof(C40B)=Sof(C46B)=Sof(C47B)=Sof(H47D)=Sof(H47E)=Sof(H47F)=Sof(C48B)=
 Sof(H48D)=Sof(H48E)=Sof(H48F)=1-FVAR(1)
 Sof(Au2A)=Sof(O2A)=Sof(H2A)=Sof(C27A)=Sof(C28A)=Sof(H28A)=Sof(C29A)=Sof(H29A)=
 Sof(C30A)=Sof(H30A)=Sof(C31A)=Sof(H31A)=Sof(C32A)=Sof(H32A)=Sof(C39A)=
 Sof(C40A)=Sof(C46A)=Sof(C47A)=Sof(H47A)=Sof(H47B)=Sof(H47C)=Sof(C48A)=
 Sof(H48A)=Sof(H48B)=Sof(H48C)=FVAR(1)
 Fixed Sof: Cl1(0.18) Cl2(0.18) C49(0.18) H49A(0.18) H49B(0.18)
5.a Secondary CH2 refined with riding coordinates:
 C49(H49A,H49B)
5.b Aromatic/amide H refined with riding coordinates:
 C20(H20), C19(H19), C18(H18), C17(H17), C16(H16), C22(H22), C23(H23),
 C24(H24), C25(H25), C26(H26), C13(H13), C12(H12), C11(H11), C10(H10), C6(H6),
 C5(H5), C4(H4), C3(H3), C38(H38), C37(H37), C36(H36), C35(H35), C34(H34),
 C28A(H28A), C29A(H29A), C30A(H30A), C31A(H31A), C32A(H32A), C32B(H32B),
 C31B(H31B), C30B(H30B), C29B(H29B), C28B(H28B)
5.c Fitted hexagon refined as free rotating group:
 C27A(C28A,C29A,C30A,C31A,C32A), C27B(C32B,C31B,C30B,C29B,C28B)
5.d Idealised Me refined as rotating group:
 C44(H44A,H44B,H44C), C45(H45A,H45B,H45C), C47A(H47A,H47B,H47C), C48A(H48A,
 H48B,H48C), C47B(H47D,H47E,H47F), C48B(H48D,H48E,H48F)
5.e Idealised tetrahedral OH refined as rotating group:
 O1(H1), O2A(H2A), O2B(H2B)
;

loop_
_space_group_symop_operation_xyz
'x, y, z'
'-x+1/2, y+1/2, -z+1/2'
'-x, -y, -z'
'x-1/2, -y-1/2, z-1/2'

loop_
_atom_site_label
_atom_site_type_symbol
_atom_site_fract_x
_atom_site_fract_y
_atom_site_fract_z
_atom_site_U_iso_or_equiv
_atom_site_adp_type
_atom_site_occupancy
_atom_site_site_symmetry_order
_atom_site_calc_flag
_atom_site_refinement_flags_posn
_atom_site_refinement_flags_occupancy
_atom_site_disorder_assembly
_atom_site_disorder_group
Au1 Au 0.13533(3) 0.13496(2) 0.04643(2) 0.03052(14) Uani 1 1 d . . . .
P1 P 0.02216(17) 0.03395(10) 0.08532(4) 0.0259(3) Uani 1 1 d . . . .
P2 P -0.00054(19) 0.20662(11) 0.25951(5) 0.0321(4) Uani 1 1 d . . . .
O1 O 0.4721(10) 0.3754(6) -0.0250(2) 0.076(2) Uani 1 1 d D . . .
H1 H 0.4502 0.3952 -0.0032 0.113 Uiso 1 1 calc GR . . .
C41 C 0.2282(8) 0.2212(5) 0.0097(2) 0.0381(16) Uani 1 1 d . . . .
C42 C 0.2824(10) 0.2718(6) -0.0130(2) 0.0465(19) Uani 1 1 d . . . .
C43 C 0.3454(13) 0.3324(7) -0.0421(3) 0.059(3) Uani 1 1 d . . . .
C44 C 0.396(2) 0.2851(10) -0.0780(4) 0.103(4) Uani 1 1 d . . . .
H44A H 0.4752 0.3166 -0.0903 0.154 Uiso 1 1 calc GR . . .
H44B H 0.3149 0.2796 -0.0965 0.154 Uiso 1 1 calc GR . . .
H44C H 0.4301 0.2284 -0.0705 0.154 Uiso 1 1 calc GR . . .
C45 C 0.228(2) 0.3974(11) -0.0538(4) 0.103(4) Uani 1 1 d . . . .
H45A H 0.1999 0.4304 -0.0308 0.154 Uiso 1 1 calc GR . . .
H45B H 0.1433 0.3674 -0.0642 0.154 Uiso 1 1 calc GR . . .
H45C H 0.2668 0.4356 -0.0737 0.154 Uiso 1 1 calc GR . . .
C15 C -0.1703(7) 0.0317(5) 0.06975(18) 0.0311(14) Uani 1 1 d . . . .
C20 C -0.2505(9) 0.1094(5) 0.0720(2) 0.0396(16) Uani 1 1 d . . . .
H20 H -0.2056 0.1598 0.0814 0.047 Uiso 1 1 calc R . . .
C19 C -0.3989(10) 0.1099(7) 0.0600(3) 0.053(2) Uani 1 1 d . . . .
H19 H -0.4523 0.1615 0.0607 0.063 Uiso 1 1 calc R . . .
C18 C -0.4669(9) 0.0349(7) 0.0472(2) 0.053(2) Uani 1 1 d . . . .
H18 H -0.5668 0.0356 0.0403 0.064 Uiso 1 1 calc R . . .
C17 C -0.3882(8) -0.0404(7) 0.0446(2) 0.046(2) Uani 1 1 d . . . .
H17 H -0.4344 -0.0904 0.0354 0.055 Uiso 1 1 calc R . . .
C16 C -0.2405(8) -0.0433(5) 0.0557(2) 0.0370(15) Uani 1 1 d . . . .
H16 H -0.1879 -0.0950 0.0537 0.044 Uiso 1 1 calc R . . .
C21 C 0.0946(8) -0.0744(4) 0.0801(2) 0.0317(14) Uani 1 1 d . . . .
C22 C 0.1096(10) -0.1313(5) 0.1114(2) 0.0401(17) Uani 1 1 d . . . .
H22 H 0.0809 -0.1143 0.1368 0.048 Uiso 1 1 calc R . . .
C23 C 0.1668(12) -0.2133(6) 0.1056(3) 0.057(2) Uani 1 1 d . . . .
H23 H 0.1761 -0.2510 0.1271 0.068 Uiso 1 1 calc R . . .
C24 C 0.2098(14) -0.2395(7) 0.0686(3) 0.065(3) Uani 1 1 d . . . .
H24 H 0.2494 -0.2946 0.0649 0.079 Uiso 1 1 calc R . . .
C25 C 0.1942(15) -0.1835(7) 0.0364(3) 0.069(3) Uani 1 1 d . . . .
H25 H 0.2206 -0.2019 0.0110 0.083 Uiso 1 1 calc R . . .
C26 C 0.1400(10) -0.1011(7) 0.0418(2) 0.050(2) Uani 1 1 d . . . .
H26 H 0.1333 -0.0631 0.0204 0.060 Uiso 1 1 calc R . . .
C1 C 0.0266(7) 0.0577(4) 0.13893(19) 0.0262(12) Uani 1 1 d . . . .
C14 C 0.1551(7) 0.0976(4) 0.15474(19) 0.0269(12) Uani 1 1 d . . . .
C13 C 0.2951(7) 0.0948(4) 0.1346(2) 0.0302(13) Uani 1 1 d . . . .
H13 H 0.2995 0.0712 0.1092 0.036 Uiso 1 1 calc R . . .
C12 C 0.4202(8) 0.1254(5) 0.1515(2) 0.0354(15) Uani 1 1 d . . . .
H12 H 0.5093 0.1211 0.1379 0.042 Uiso 1 1 calc R . . .
C11 C 0.4177(8) 0.1641(5) 0.1899(2) 0.0368(15) Uani 1 1 d . . . .
H11 H 0.5045 0.1854 0.2013 0.044 Uiso 1 1 calc R . . .
C10 C 0.2871(7) 0.1697(4) 0.2099(2) 0.0302(13) Uani 1 1 d . . . .
H10 H 0.2862 0.1949 0.2351 0.036 Uiso 1 1 calc R . . .
C9 C 0.1509(7) 0.1378(4) 0.1934(2) 0.0262(13) Uani 1 1 d . . . .
C8 C 0.0162(7) 0.1395(4) 0.2145(2) 0.0258(13) Uani 1 1 d . . . .
C7 C -0.0981(7) 0.0825(4) 0.2031(2) 0.0274(13) Uani 1 1 d . . . .
C6 C -0.2163(8) 0.0589(5) 0.2294(2) 0.0329(14) Uani 1 1 d . . . .
H6 H -0.2208 0.0849 0.2544 0.039 Uiso 1 1 calc R . . .
C5 C -0.3213(8) 0.0004(5) 0.2194(2) 0.0347(15) Uani 1 1 d . . . .
H5 H -0.3970 -0.0128 0.2371 0.042 Uiso 1 1 calc R . . .
C4 C -0.3153(8) -0.0409(4) 0.1816(2) 0.0318(14) Uani 1 1 d . . . .
H4 H -0.3869 -0.0817 0.1746 0.038 Uiso 1 1 calc R . . .
C3 C -0.2059(7) -0.0212(4) 0.15566(19) 0.0295(13) Uani 1 1 d . . . .
H3 H -0.2041 -0.0488 0.1311 0.035 Uiso 1 1 calc R . . .
C2 C -0.0934(7) 0.0405(4) 0.16492(18) 0.0262(12) Uani 1 1 d . . . .
C33 C 0.0918(7) 0.3089(4) 0.24952(19) 0.0268(12) Uani 1 1 d . . . .
C38 C 0.1044(10) 0.3449(5) 0.2116(2) 0.0419(17) Uani 1 1 d . . . .
H38 H 0.0703 0.3144 0.1895 0.050 Uiso 1 1 calc R . . .
C37 C 0.1672(13) 0.4253(5) 0.2070(3) 0.056(2) Uani 1 1 d . . . .
H37 H 0.1764 0.4488 0.1816 0.067 Uiso 1 1 calc R . . .
C36 C 0.2171(11) 0.4718(5) 0.2396(3) 0.050(2) Uani 1 1 d . . . .
H36 H 0.2561 0.5271 0.2363 0.060 Uiso 1 1 calc R . . .
C35 C 0.2088(8) 0.4356(5) 0.2773(2) 0.0358(15) Uani 1 1 d . . . .
H35 H 0.2448 0.4660 0.2992 0.043 Uiso 1 1 calc R . . .
C34 C 0.1462(7) 0.3534(4) 0.2823(2) 0.0265(13) Uani 1 1 d . . . .
H34 H 0.1410 0.3287 0.3075 0.032 Uiso 1 1 calc R . . .
Au2A Au 0.0990(3) 0.13575(8) 0.31666(4) 0.0298(3) Uani 0.565(7) 1 d . P A 1
O2A O 0.0816(19) -0.0400(17) 0.4501(8) 0.082(3) Uani 0.565(7) 1 d D P A 1
H2A H 0.0683 0.0068 0.4612 0.123 Uiso 0.565(7) 1 calc GR P A 1
C27A C -0.1854(8) 0.2363(8) 0.2709(3) 0.0636(18) Uani 0.565(7) 1 d . P A 1
C28A C -0.2659(10) 0.2847(8) 0.2434(3) 0.0636(18) Uani 0.565(7) 1 d G P A 1
H28A H -0.2236 0.2998 0.2192 0.076 Uiso 0.565(7) 1 calc R P A 1
C29A C -0.4097(10) 0.3106(7) 0.2521(3) 0.0636(18) Uani 0.565(7) 1 d G P A 1
H29A H -0.4635 0.3430 0.2337 0.076 Uiso 0.565(7) 1 calc R P A 1
C30A C -0.4729(7) 0.2881(8) 0.2883(3) 0.0636(18) Uani 0.565(7) 1 d G P A 1
H30A H -0.5691 0.3054 0.2941 0.076 Uiso 0.565(7) 1 calc R P A 1
C31A C -0.3924(10) 0.2397(7) 0.3158(3) 0.0636(18) Uani 0.565(7) 1 d G P A 1
H31A H -0.4347 0.2246 0.3400 0.076 Uiso 0.565(7) 1 calc R P A 1
C32A C -0.2486(10) 0.2138(7) 0.3071(3) 0.0636(18) Uani 0.565(7) 1 d G P A 1
H32A H -0.1948 0.1814 0.3255 0.076 Uiso 0.565(7) 1 calc R P A 1
C39A C 0.163(3) 0.067(2) 0.3632(8) 0.082(3) Uani 0.565(7) 1 d . P A 1
C40A C 0.182(3) 0.0210(17) 0.3913(7) 0.082(3) Uani 0.565(7) 1 d . P A 1
C46A C 0.211(4) -0.0350(15) 0.4258(6) 0.082(3) Uani 0.565(7) 1 d . P A 1
C47A C 0.325(3) -0.0085(14) 0.4491(6) 0.082(3) Uani 0.565(7) 1 d . P A 1
H47A H 0.2879 0.0301 0.4692 0.123 Uiso 0.565(7) 1 calc GR P A 1
H47B H 0.3965 0.0212 0.4331 0.123 Uiso 0.565(7) 1 calc GR P A 1
H47C H 0.3700 -0.0579 0.4615 0.123 Uiso 0.565(7) 1 calc GR P A 1
C48A C 0.226(3) -0.1286(14) 0.4111(6) 0.082(3) Uani 0.565(7) 1 d . P A 1
H48A H 0.2546 -0.1653 0.4329 0.123 Uiso 0.565(7) 1 calc GR P A 1
H48B H 0.2995 -0.1314 0.3906 0.123 Uiso 0.565(7) 1 calc GR P A 1
H48C H 0.1323 -0.1478 0.4006 0.123 Uiso 0.565(7) 1 calc GR P A 1
Au2B Au 0.0425(5) 0.13443(11) 0.31136(7) 0.0407(5) Uani 0.435(7) 1 d . P A 2
O2B O 0.043(2) -0.050(2) 0.4492(10) 0.082(3) Uani 0.435(7) 1 d D P A 2
H2B H 0.0421 0.0013 0.4563 0.123 Uiso 0.435(7) 1 calc DGR P A 2
C27B C -0.1951(11) 0.2541(10) 0.2528(5) 0.0636(18) Uani 0.435(7) 1 d . P A 2
C32B C -0.2877(14) 0.2526(9) 0.2857(4) 0.0636(18) Uani 0.435(7) 1 d G P A 2
H32B H -0.2590 0.2229 0.3086 0.076 Uiso 0.435(7) 1 calc R P A 2
C31B C -0.4232(12) 0.2954(10) 0.2845(4) 0.0636(18) Uani 0.435(7) 1 d G P A 2
H31B H -0.4851 0.2943 0.3065 0.076 Uiso 0.435(7) 1 calc R P A 2
C30B C -0.4660(10) 0.3398(10) 0.2503(4) 0.0636(18) Uani 0.435(7) 1 d G P A 2
H30B H -0.5566 0.3684 0.2495 0.076 Uiso 0.435(7) 1 calc R P A 2
C29B C -0.3734(13) 0.3413(9) 0.2174(4) 0.0636(18) Uani 0.435(7) 1 d G P A 2
H29B H -0.4021 0.3710 0.1945 0.076 Uiso 0.435(7) 1 calc R P A 2
C28B C -0.2379(12) 0.2985(10) 0.2186(4) 0.0636(18) Uani 0.435(7) 1 d G P A 2
H28B H -0.1760 0.2996 0.1966 0.076 Uiso 0.435(7) 1 calc R P A 2
C39B C 0.107(4) 0.062(3) 0.3602(11) 0.082(3) Uani 0.435(7) 1 d . P A 2
C40B C 0.115(4) 0.010(2) 0.3860(9) 0.082(3) Uani 0.435(7) 1 d . P A 2
C46B C 0.152(4) -0.061(2) 0.4167(8) 0.082(3) Uani 0.435(7) 1 d . P A 2
C47B C 0.313(3) -0.0534(18) 0.4333(7) 0.082(3) Uani 0.435(7) 1 d D P A 2
H47D H 0.3469 0.0054 0.4307 0.123 Uiso 0.435(7) 1 calc GR P A 2
H47E H 0.3776 -0.0910 0.4185 0.123 Uiso 0.435(7) 1 calc GR P A 2
H47F H 0.3150 -0.0698 0.4609 0.123 Uiso 0.435(7) 1 calc GR P A 2
C48B C 0.125(4) -0.1504(18) 0.4005(8) 0.082(3) Uani 0.435(7) 1 d . P A 2
H48D H 0.1512 -0.1927 0.4203 0.123 Uiso 0.435(7) 1 calc GR P A 2
H48E H 0.1847 -0.1591 0.3772 0.123 Uiso 0.435(7) 1 calc GR P A 2
H48F H 0.0223 -0.1567 0.3936 0.123 Uiso 0.435(7) 1 calc GR P A 2
Cl1 Cl -0.225(3) 0.4778(9) 0.1601(5) 0.096(4) Uani 0.18 1 d D P B 1
Cl2 Cl -0.293(3) 0.3110(9) 0.1350(5) 0.096(4) Uani 0.18 1 d D P . .
C49 C -0.364(6) 0.4194(17) 0.133(2) 0.096(4) Uani 0.18 1 d D P B 1
H49A H -0.3740 0.4401 0.1063 0.115 Uiso 0.18 1 calc R P B 1
H49B H -0.4597 0.4234 0.1465 0.115 Uiso 0.18 1 calc R P B 1

loop_
_atom_site_aniso_label
_atom_site_aniso_U_11
_atom_site_aniso_U_22
_atom_site_aniso_U_33
_atom_site_aniso_U_23
_atom_site_aniso_U_13
_atom_site_aniso_U_12
Au1 0.0354(2) 0.0325(2) 0.02373(19) 0.00317(9) 0.00444(12) -0.00597(10)
P1 0.0272(7) 0.0278(8) 0.0227(7) 0.0029(6) 0.0028(6) -0.0025(6)
P2 0.0316(8) 0.0266(8) 0.0382(9) -0.0087(7) 0.0111(7) -0.0037(6)
O1 0.100(6) 0.086(5) 0.041(4) -0.005(3) 0.021(4) -0.047(4)
C41 0.042(4) 0.043(4) 0.029(3) 0.002(3) 0.005(3) -0.007(3)
C42 0.058(5) 0.047(4) 0.034(4) -0.002(3) 0.002(3) -0.013(4)
C43 0.088(7) 0.058(6) 0.032(4) 0.012(4) 0.001(4) -0.024(5)
C44 0.141(10) 0.105(8) 0.063(5) 0.023(5) 0.011(6) -0.049(7)
C45 0.141(10) 0.105(8) 0.063(5) 0.023(5) 0.011(6) -0.049(7)
C15 0.024(3) 0.049(4) 0.020(3) 0.004(3) 0.004(2) -0.005(3)
C20 0.045(4) 0.047(4) 0.026(3) 0.004(3) 0.002(3) 0.009(3)
C19 0.046(5) 0.078(6) 0.034(4) -0.002(4) 0.000(3) 0.028(4)
C18 0.032(4) 0.096(7) 0.032(4) -0.008(4) -0.006(3) 0.006(4)
C17 0.031(4) 0.080(6) 0.027(3) -0.004(3) 0.000(3) -0.008(4)
C16 0.035(4) 0.053(4) 0.024(3) -0.002(3) 0.002(3) -0.004(3)
C21 0.033(3) 0.030(3) 0.032(3) -0.002(3) -0.003(3) 0.006(3)
C22 0.051(5) 0.035(4) 0.034(4) 0.004(3) 0.009(3) 0.002(3)
C23 0.076(6) 0.047(5) 0.047(5) 0.009(4) 0.011(4) 0.014(4)
C24 0.086(7) 0.049(5) 0.062(6) -0.005(4) 0.005(5) 0.025(5)
C25 0.108(9) 0.061(6) 0.038(5) -0.011(4) 0.009(5) 0.030(6)
C26 0.062(5) 0.061(5) 0.028(4) 0.000(3) 0.002(4) 0.016(4)
C1 0.026(3) 0.024(3) 0.028(3) 0.004(2) 0.003(2) -0.001(2)
C14 0.024(3) 0.030(3) 0.027(3) 0.004(2) 0.003(2) -0.001(2)
C13 0.026(3) 0.038(4) 0.027(3) 0.001(3) 0.007(2) 0.002(3)
C12 0.024(3) 0.043(4) 0.040(4) 0.003(3) 0.009(3) -0.001(3)
C11 0.026(3) 0.042(4) 0.042(4) -0.001(3) -0.003(3) -0.005(3)
C10 0.027(3) 0.029(3) 0.035(3) -0.002(3) 0.002(3) -0.001(2)
C9 0.024(3) 0.024(3) 0.032(3) 0.001(2) 0.004(3) 0.003(2)
C8 0.027(3) 0.020(3) 0.030(3) -0.003(2) -0.002(3) 0.000(2)
C7 0.024(3) 0.022(3) 0.036(3) 0.000(2) 0.001(2) 0.001(2)
C6 0.035(3) 0.035(3) 0.029(3) -0.006(3) 0.009(3) -0.007(3)
C5 0.029(3) 0.040(4) 0.034(4) -0.004(3) 0.011(3) -0.009(3)
C4 0.034(3) 0.032(3) 0.029(3) -0.001(3) 0.000(3) -0.012(3)
C3 0.031(3) 0.036(3) 0.021(3) 0.002(2) 0.006(2) -0.007(3)
C2 0.033(3) 0.019(3) 0.026(3) 0.005(2) -0.001(2) 0.000(2)
C33 0.028(3) 0.022(3) 0.030(3) 0.000(2) -0.001(2) -0.003(2)
C38 0.065(5) 0.032(4) 0.028(4) -0.006(3) -0.004(3) 0.006(3)
C37 0.100(7) 0.034(4) 0.033(4) 0.001(3) 0.017(4) -0.001(4)
C36 0.070(6) 0.028(4) 0.052(5) -0.005(3) 0.019(4) -0.010(3)
C35 0.037(4) 0.033(3) 0.037(4) -0.010(3) -0.002(3) -0.005(3)
C34 0.027(3) 0.027(3) 0.025(3) -0.002(2) -0.001(2) 0.006(2)
Au2A 0.0428(7) 0.0264(3) 0.0201(4) 0.0006(2) 0.0035(4) 0.0069(4)
O2A 0.139(8) 0.065(4) 0.043(3) 0.016(2) 0.040(5) 0.048(5)
C27A 0.026(2) 0.068(4) 0.097(4) -0.045(4) 0.001(3) 0.006(2)
C28A 0.026(2) 0.068(4) 0.097(4) -0.045(4) 0.001(3) 0.006(2)
C29A 0.026(2) 0.068(4) 0.097(4) -0.045(4) 0.001(3) 0.006(2)
C30A 0.026(2) 0.068(4) 0.097(4) -0.045(4) 0.001(3) 0.006(2)
C31A 0.026(2) 0.068(4) 0.097(4) -0.045(4) 0.001(3) 0.006(2)
C32A 0.026(2) 0.068(4) 0.097(4) -0.045(4) 0.001(3) 0.006(2)
C39A 0.139(8) 0.065(4) 0.043(3) 0.016(2) 0.040(5) 0.048(5)
C40A 0.139(8) 0.065(4) 0.043(3) 0.016(2) 0.040(5) 0.048(5)
C46A 0.139(8) 0.065(4) 0.043(3) 0.016(2) 0.040(5) 0.048(5)
C47A 0.139(8) 0.065(4) 0.043(3) 0.016(2) 0.040(5) 0.048(5)
C48A 0.139(8) 0.065(4) 0.043(3) 0.016(2) 0.040(5) 0.048(5)
Au2B 0.0656(15) 0.0351(5) 0.0214(6) 0.0010(3) 0.0128(7) 0.0032(7)
O2B 0.139(8) 0.065(4) 0.043(3) 0.016(2) 0.040(5) 0.048(5)
C27B 0.026(2) 0.068(4) 0.097(4) -0.045(4) 0.001(3) 0.006(2)
C32B 0.026(2) 0.068(4) 0.097(4) -0.045(4) 0.001(3) 0.006(2)
C31B 0.026(2) 0.068(4) 0.097(4) -0.045(4) 0.001(3) 0.006(2)
C30B 0.026(2) 0.068(4) 0.097(4) -0.045(4) 0.001(3) 0.006(2)
C29B 0.026(2) 0.068(4) 0.097(4) -0.045(4) 0.001(3) 0.006(2)
C28B 0.026(2) 0.068(4) 0.097(4) -0.045(4) 0.001(3) 0.006(2)
C39B 0.139(8) 0.065(4) 0.043(3) 0.016(2) 0.040(5) 0.048(5)
C40B 0.139(8) 0.065(4) 0.043(3) 0.016(2) 0.040(5) 0.048(5)
C46B 0.139(8) 0.065(4) 0.043(3) 0.016(2) 0.040(5) 0.048(5)
C47B 0.139(8) 0.065(4) 0.043(3) 0.016(2) 0.040(5) 0.048(5)
C48B 0.139(8) 0.065(4) 0.043(3) 0.016(2) 0.040(5) 0.048(5)
Cl1 0.167(14) 0.059(6) 0.062(6) -0.010(5) -0.028(7) 0.029(7)
Cl2 0.167(14) 0.059(6) 0.062(6) -0.010(5) -0.028(7) 0.029(7)
C49 0.167(14) 0.059(6) 0.062(6) -0.010(5) -0.028(7) 0.029(7)

loop_
_atom_type_symbol
_atom_type_description
_atom_type_scat_dispersion_real
_atom_type_scat_dispersion_imag
_atom_type_scat_source
C C 0.0181 0.0091 'International Tables Vol C Tables 4.2.6.8 and 6.1.1.4'
P P 0.2955 0.4335 'International Tables Vol C Tables 4.2.6.8 and 6.1.1.4'
Cl Cl 0.3639 0.7018 'International Tables Vol C Tables 4.2.6.8 and 6.1.1.4'
Au Au -4.4197 7.2980 'International Tables Vol C Tables 4.2.6.8 and 6.1.1.4'
O O 0.0492 0.0322 'International Tables Vol C Tables 4.2.6.8 and 6.1.1.4'
H H 0.0000 0.0000 'International Tables Vol C Tables 4.2.6.8 and 6.1.1.4'

loop_
_geom_angle_atom_site_label_1
_geom_angle_atom_site_label_2
_geom_angle_atom_site_label_3
_geom_angle
C41 Au1 P1 176.8(2)
C15 P1 Au1 106.2(2)
C15 P1 C1 107.7(3)
C21 P1 Au1 114.4(2)
C21 P1 C15 107.6(3)
C21 P1 C1 105.9(3)
C1 P1 Au1 114.7(2)
C8 P2 Au2A 111.9(2)
C8 P2 Au2B 111.6(2)
C8 P2 C27B 101.3(5)
C33 P2 C8 107.3(3)
C33 P2 Au2A 112.1(2)
C33 P2 Au2B 122.0(2)
C33 P2 C27B 93.8(5)
C27A P2 C8 113.8(4)
C27A P2 C33 104.4(5)
C27A P2 Au2A 107.3(4)
C27B P2 Au2B 117.8(5)
C43 O1 H1 109.5
C42 C41 Au1 178.5(7)
C41 C42 C43 177.8(9)
O1 C43 C42 109.7(7)
O1 C43 C44 107.8(10)
O1 C43 C45 110.7(10)
C42 C43 C44 110.4(9)
C42 C43 C45 108.8(10)
C44 C43 C45 109.5(11)
C43 C44 H44A 109.5
C43 C44 H44B 109.5
C43 C44 H44C 109.5
H44A C44 H44B 109.5
H44A C44 H44C 109.5
H44B C44 H44C 109.5
C43 C45 H45A 109.5
C43 C45 H45B 109.5
C43 C45 H45C 109.5
H45A C45 H45B 109.5
H45A C45 H45C 109.5
H45B C45 H45C 109.5
C20 C15 P1 117.6(6)
C20 C15 C16 119.4(7)
C16 C15 P1 123.0(6)
C15 C20 H20 120.5
C19 C20 C15 119.0(8)
C19 C20 H20 120.5
C20 C19 H19 119.7
C18 C19 C20 120.7(8)
C18 C19 H19 119.7
C19 C18 H18 119.9
C17 C18 C19 120.2(7)
C17 C18 H18 119.9
C18 C17 H17 119.6
C18 C17 C16 120.9(8)
C16 C17 H17 119.6
C15 C16 H16 120.1
C17 C16 C15 119.8(8)
C17 C16 H16 120.1
C22 C21 P1 123.4(6)
C22 C21 C26 118.8(7)
C26 C21 P1 117.8(6)
C21 C22 H22 119.6
C21 C22 C23 120.8(8)
C23 C22 H22 119.6
C22 C23 H23 119.8
C24 C23 C22 120.5(9)
C24 C23 H23 119.8
C23 C24 H24 120.1
C23 C24 C25 119.8(9)
C25 C24 H24 120.1
C24 C25 H25 119.8
C26 C25 C24 120.3(9)
C26 C25 H25 119.8
C21 C26 H26 120.1
C25 C26 C21 119.8(8)
C25 C26 H26 120.1
C14 C1 P1 118.0(5)
C14 C1 C2 118.5(6)
C2 C1 P1 123.5(5)
C1 C14 C13 122.1(6)
C1 C14 C9 120.1(6)
C13 C14 C9 117.6(6)
C14 C13 H13 119.0
C12 C13 C14 121.9(6)
C12 C13 H13 119.0
C13 C12 H12 119.5
C13 C12 C11 120.9(7)
C11 C12 H12 119.5
C12 C11 H11 120.3
C10 C11 C12 119.4(6)
C10 C11 H11 120.3
C11 C10 H10 119.0
C11 C10 C9 121.9(6)
C9 C10 H10 119.0
C10 C9 C14 118.2(6)
C8 C9 C14 119.2(6)
C8 C9 C10 122.5(6)
C9 C8 P2 119.9(5)
C7 C8 P2 120.8(5)
C7 C8 C9 119.0(6)
C8 C7 C6 122.5(6)
C8 C7 C2 119.9(6)
C6 C7 C2 117.4(6)
C7 C6 H6 118.7
C5 C6 C7 122.6(6)
C5 C6 H6 118.7
C6 C5 H5 120.2
C6 C5 C4 119.6(6)
C4 C5 H5 120.2
C5 C4 H4 119.9
C3 C4 C5 120.3(6)
C3 C4 H4 119.9
C4 C3 H3 119.0
C4 C3 C2 122.0(6)
C2 C3 H3 119.0
C1 C2 C7 119.4(6)
C1 C2 C3 122.4(6)
C3 C2 C7 118.1(6)
C38 C33 P2 123.6(5)
C34 C33 P2 116.4(5)
C34 C33 C38 120.0(6)
C33 C38 H38 120.1
C37 C38 C33 119.8(7)
C37 C38 H38 120.1
C38 C37 H37 119.6
C38 C37 C36 120.7(8)
C36 C37 H37 119.6
C37 C36 H36 120.1
C37 C36 C35 119.8(7)
C35 C36 H36 120.1
C36 C35 H35 120.1
C36 C35 C34 119.9(6)
C34 C35 H35 120.1
C33 C34 C35 119.7(6)
C33 C34 H34 120.2
C35 C34 H34 120.2
C39A Au2A P2 173.4(10)
C46A O2A H2A 109.5
C28A C27A P2 119.0(6)
C28A C27A C32A 120.0
C32A C27A P2 121.0(6)
C27A C28A H28A 120.0
C29A C28A C27A 120.0
C29A C28A H28A 120.0
C28A C29A H29A 120.0
C30A C29A C28A 120.0
C30A C29A H29A 120.0
C29A C30A H30A 120.0
C29A C30A C31A 120.0
C31A C30A H30A 120.0
C30A C31A H31A 120.0
C32A C31A C30A 120.0
C32A C31A H31A 120.0
C27A C32A H32A 120.0
C31A C32A C27A 120.0
C31A C32A H32A 120.0
C40A C39A Au2A 171(3)
C39A C40A C46A 178(3)
O2A C46A C40A 110(2)
O2A C46A C48A 102(2)
C40A C46A C48A 108.4(19)
C47A C46A O2A 107.7(18)
C47A C46A C40A 114(2)
C47A C46A C48A 114(2)
C46A C47A H47A 109.5
C46A C47A H47B 109.5
C46A C47A H47C 109.5
H47A C47A H47B 109.5
H47A C47A H47C 109.5
H47B C47A H47C 109.5
C46A C48A H48A 109.5
C46A C48A H48B 109.5
C46A C48A H48C 109.5
H48A C48A H48B 109.5
H48A C48A H48C 109.5
H48B C48A H48C 109.5
C39B Au2B P2 174.0(9)
C46B O2B H2B 109.5
C32B C27B P2 117.0(8)
C32B C27B C28B 120.0
C28B C27B P2 122.5(8)
C27B C32B H32B 120.0
C27B C32B C31B 120.0
C31B C32B H32B 120.0
C32B C31B H31B 120.0
C30B C31B C32B 120.0
C30B C31B H31B 120.0
C31B C30B H30B 120.0
C31B C30B C29B 120.0
C29B C30B H30B 120.0
C30B C29B H29B 120.0
C28B C29B C30B 120.0
C28B C29B H29B 120.0
C27B C28B H28B 120.0
C29B C28B C27B 120.0
C29B C28B H28B 120.0
C40B C39B Au2B 165(4)
C39B C40B C46B 170(3)
O2B C46B C40B 105(2)
O2B C46B C47B 110(2)
O2B C46B C48B 106(3)
C40B C46B C47B 112(3)
C48B C46B C40B 112(3)
C48B C46B C47B 110(3)
C46B C47B H47D 109.5
C46B C47B H47E 109.5
C46B C47B H47F 109.5
H47D C47B H47E 109.5
H47D C47B H47F 109.5
H47E C47B H47F 109.5
C46B C48B H48D 109.5
C46B C48B H48E 109.5
C46B C48B H48F 109.5
H48D C48B H48E 109.5
H48D C48B H48F 109.5
H48E C48B H48F 109.5
Cl1 C49 Cl2 101.7(13)
Cl1 C49 H49A 111.4
Cl1 C49 H49B 111.4
Cl2 C49 H49A 111.4
Cl2 C49 H49B 111.4
H49A C49 H49B 109.3

loop_
_geom_bond_atom_site_label_1
_geom_bond_atom_site_label_2
_geom_bond_distance
Au1 P1 2.2778(15)
Au1 C41 1.999(7)
P1 C15 1.812(6)
P1 C21 1.802(7)
P1 C1 1.838(7)
P2 C8 1.839(7)
P2 C33 1.816(6)
P2 Au2A 2.382(3)
P2 C27A 1.774(6)
P2 Au2B 2.102(3)
P2 C27B 1.915(9)
O1 H1 0.8200
O1 C43 1.439(12)
C41 C42 1.197(12)
C42 C43 1.470(12)
C43 C44 1.484(19)
C43 C45 1.51(2)
C44 H44A 0.9600
C44 H44B 0.9600
C44 H44C 0.9600
C45 H45A 0.9600
C45 H45B 0.9600
C45 H45C 0.9600
C15 C20 1.401(11)
C15 C16 1.401(10)
C20 H20 0.9300
C20 C19 1.397(12)
C19 H19 0.9300
C19 C18 1.378(15)
C18 H18 0.9300
C18 C17 1.364(14)
C17 H17 0.9300
C17 C16 1.383(10)
C16 H16 0.9300
C21 C22 1.377(10)
C21 C26 1.412(11)
C22 H22 0.9300
C22 C23 1.379(12)
C23 H23 0.9300
C23 C24 1.367(14)
C24 H24 0.9300
C24 C25 1.392(15)
C25 H25 0.9300
C25 C26 1.373(14)
C26 H26 0.9300
C1 C14 1.414(9)
C1 C2 1.419(9)
C14 C13 1.436(9)
C14 C9 1.438(9)
C13 H13 0.9300
C13 C12 1.347(10)
C12 H12 0.9300
C12 C11 1.421(11)
C11 H11 0.9300
C11 C10 1.363(10)
C10 H10 0.9300
C10 C9 1.434(9)
C9 C8 1.412(10)
C8 C7 1.407(9)
C7 C6 1.435(9)
C7 C2 1.439(9)
C6 H6 0.9300
C6 C5 1.350(10)
C5 H5 0.9300
C5 C4 1.422(10)
C4 H4 0.9300
C4 C3 1.355(10)
C3 H3 0.9300
C3 C2 1.425(9)
C33 C38 1.394(10)
C33 C34 1.386(9)
C38 H38 0.9300
C38 C37 1.373(12)
C37 H37 0.9300
C37 C36 1.384(13)
C36 H36 0.9300
C36 C35 1.385(12)
C35 H35 0.9300
C35 C34 1.398(10)
C34 H34 0.9300
Au2A C39A 1.97(3)
O2A H2A 0.8200
O2A C46A 1.43(3)
C27A C28A 1.3900
C27A C32A 1.3900
C28A H28A 0.9300
C28A C29A 1.3900
C29A H29A 0.9300
C29A C30A 1.3900
C30A H30A 0.9300
C30A C31A 1.3900
C31A H31A 0.9300
C31A C32A 1.3900
C32A H32A 0.9300
C39A C40A 1.19(3)
C40A C46A 1.47(3)
C46A C47A 1.35(4)
C46A C48A 1.53(3)
C47A H47A 0.9600
C47A H47B 0.9600
C47A H47C 0.9600
C48A H48A 0.9600
C48A H48B 0.9600
C48A H48C 0.9600
Au2B C39B 2.07(3)
O2B H2B 0.8200
O2B C46B 1.48(4)
C27B C32B 1.3900
C27B C28B 1.3900
C32B H32B 0.9300
C32B C31B 1.3900
C31B H31B 0.9300
C31B C30B 1.3900
C30B H30B 0.9300
C30B C29B 1.3900
C29B H29B 0.9300
C29B C28B 1.3900
C28B H28B 0.9300
C39B C40B 1.18(4)
C40B C46B 1.54(4)
C46B C47B 1.57(5)
C46B C48B 1.50(4)
C47B H47D 0.9600
C47B H47E 0.9600
C47B H47F 0.9600
C48B H48D 0.9600
C48B H48E 0.9600
C48B H48F 0.9600
Cl1 C49 1.78(2)
Cl2 C49 1.79(2)
C49 H49A 0.9700
C49 H49B 0.9700

loop_
_geom_torsion_atom_site_label_1
_geom_torsion_atom_site_label_2
_geom_torsion_atom_site_label_3
_geom_torsion_atom_site_label_4
_geom_torsion
Au1 P1 C15 C20 -58.2(5)
Au1 P1 C15 C16 121.6(5)
Au1 P1 C21 C22 142.6(6)
Au1 P1 C21 C26 -36.4(7)
Au1 P1 C1 C14 -36.2(6)
Au1 P1 C1 C2 141.8(5)
P1 C15 C20 C19 179.7(6)
P1 C15 C16 C17 179.4(5)
P1 C21 C22 C23 -179.6(7)
P1 C21 C26 C25 -179.2(8)
P1 C1 C14 C13 -20.4(8)
P1 C1 C14 C9 163.8(5)
P1 C1 C2 C7 -162.4(5)
P1 C1 C2 C3 21.5(9)
P2 C8 C7 C6 -14.1(9)
P2 C8 C7 C2 170.6(5)
P2 C33 C38 C37 175.6(7)
P2 C33 C34 C35 -175.3(5)
P2 C27A C28A C29A -178.4(9)
P2 C27A C32A C31A 178.4(9)
P2 C27B C32B C31B 172.0(11)
P2 C27B C28B C29B -171.6(11)
C15 P1 C21 C22 -99.7(7)
C15 P1 C21 C26 81.3(7)
C15 P1 C1 C14 -154.2(5)
C15 P1 C1 C2 23.8(6)
C15 C20 C19 C18 1.8(12)
C20 C15 C16 C17 -0.8(10)
C20 C19 C18 C17 -2.6(13)
C19 C18 C17 C16 1.6(13)
C18 C17 C16 C15 0.1(11)
C16 C15 C20 C19 -0.1(10)
C21 P1 C15 C20 178.9(5)
C21 P1 C15 C16 -1.3(7)
C21 P1 C1 C14 91.0(5)
C21 P1 C1 C2 -91.0(6)
C21 C22 C23 C24 0.1(16)
C22 C21 C26 C25 1.7(14)
C22 C23 C24 C25 -0.8(18)
C23 C24 C25 C26 2(2)
C24 C25 C26 C21 -2.5(18)
C26 C21 C22 C23 -0.5(13)
C1 P1 C15 C20 65.2(6)
C1 P1 C15 C16 -115.0(6)
C1 P1 C21 C22 15.3(7)
C1 P1 C21 C26 -163.8(6)
C1 C14 C13 C12 -173.3(7)
C1 C14 C9 C10 173.8(6)
C1 C14 C9 C8 -2.2(9)
C14 C1 C2 C7 15.6(9)
C14 C1 C2 C3 -160.5(6)
C14 C13 C12 C11 -1.7(11)
C14 C9 C8 P2 -169.2(5)
C14 C9 C8 C7 17.5(9)
C13 C14 C9 C10 -2.2(9)
C13 C14 C9 C8 -178.2(6)
C13 C12 C11 C10 0.5(11)
C12 C11 C10 C9 -0.2(11)
C11 C10 C9 C14 1.1(10)
C11 C10 C9 C8 177.0(7)
C10 C9 C8 P2 15.0(8)
C10 C9 C8 C7 -158.3(6)
C9 C14 C13 C12 2.6(10)
C9 C8 C7 C6 159.1(6)
C9 C8 C7 C2 -16.2(9)
C8 P2 C33 C38 28.4(7)
C8 P2 C33 C34 -154.2(5)
C8 P2 C27A C28A -60.4(7)
C8 P2 C27A C32A 121.2(6)
C8 C7 C6 C5 -176.0(7)
C8 C7 C2 C1 -0.5(9)
C8 C7 C2 C3 175.8(6)
C7 C6 C5 C4 0.8(12)
C6 C7 C2 C1 -176.1(6)
C6 C7 C2 C3 0.2(9)
C6 C5 C4 C3 -0.6(11)
C5 C4 C3 C2 0.2(11)
C4 C3 C2 C1 176.1(6)
C4 C3 C2 C7 0.0(10)
C2 C1 C14 C13 161.4(6)
C2 C1 C14 C9 -14.3(9)
C2 C7 C6 C5 -0.6(10)
C33 P2 C8 C9 41.2(6)
C33 P2 C8 C7 -145.6(5)
C33 P2 C27A C28A 56.3(6)
C33 P2 C27A C32A -122.1(6)
C33 C38 C37 C36 -0.6(15)
C38 C33 C34 C35 2.3(10)
C38 C37 C36 C35 2.4(15)
C37 C36 C35 C34 -1.8(13)
C36 C35 C34 C33 -0.5(11)
C34 C33 C38 C37 -1.7(12)
Au2A P2 C8 C9 -82.1(5)
Au2A P2 C8 C7 91.1(5)
Au2A P2 C33 C38 151.6(6)
Au2A P2 C33 C34 -31.0(6)
Au2A P2 C27A C28A 175.3(5)
Au2A P2 C27A C32A -3.1(7)
C27A P2 C8 C9 156.2(6)
C27A P2 C8 C7 -30.7(7)
C27A P2 C33 C38 -92.7(7)
C27A P2 C33 C34 84.8(6)
C27A C28A C29A C30A 0.0
C28A C27A C32A C31A 0.0
C28A C29A C30A C31A 0.0
C29A C30A C31A C32A 0.0
C30A C31A C32A C27A 0.0
C32A C27A C28A C29A 0.0
Au2B P2 C8 C9 -94.8(5)
Au2B P2 C8 C7 78.4(5)
Au2B P2 C33 C38 158.9(6)
Au2B P2 C33 C34 -23.7(6)
Au2B P2 C27A C28A -178.0(5)
Au2B P2 C27A C32A 3.7(6)
Au2B C39B C40B C46B 124(21)
C27B P2 C8 C9 138.9(7)
C27B P2 C8 C7 -47.9(7)
C27B P2 C33 C38 -74.7(8)
C27B P2 C33 C34 102.7(7)
C27B P2 C27A C28A -4.7(17)
C27B P2 C27A C32A 177(2)
C27B C32B C31B C30B 0.0
C32B C27B C28B C29B 0.0
C32B C31B C30B C29B 0.0
C31B C30B C29B C28B 0.0
C30B C29B C28B C27B 0.0
C28B C27B C32B C31B 0.0
C39B C40B C46B O2B 166(22)
C39B C40B C46B C47B 46(24)
C39B C40B C46B C48B -79(24)
